data_9010085
loop_
_publ_author_name
'Redhammer, G. J.'
'Amthauer, G.'
'Roth, G.'
'Tippelt, G.'
'Lottermoser, W.'

_publ_section_title
;Single crystal X-ray diffraction and temperature dependent 57Fe Mossbauer
 spectroscopy on the hedenbergite - aegirine (Ca,Na)(Fe2+,Fe3+)Si2O6 solid
 solution Locality: synthetic Sample: Ae504, T = 90 K
;
_journal_name_full 'American Mineralogist'
_journal_page_first 1271
_journal_page_last 1292
_journal_paper_doi 10.2138/am.2006.2173
_journal_volume 91
_journal_year 2006
_chemical_compound_source Synthetic
_chemical_formula_sum 'Ca0.501 Fe Na0.499 O6 Si2'
_chemical_name_mineral Hedenbergite
_space_group_IT_number 15
_symmetry_space_group_name_Hall '-C 2yc'
_symmetry_space_group_name_H-M 'C 1 2/c 1'
_cell_angle_alpha 90
_cell_angle_beta 106.067
_cell_angle_gamma 90
_cell_length_a 9.7266
_cell_length_b 8.8959
_cell_length_c 5.2691
_cell_formula_units_Z 4
_cell_volume 438.110
_database_code_amcsd 0004206
_diffrn_ambient_temperature 90
_exptl_crystal_density_diffrn 3.632
_cod_original_formula_sum '(Ca.501 Na.499) Fe Si2 O6'
_cod_database_code 9010085

loop_
_space_group_symop_operation_xyz
x,y,z
1/2+x,1/2+y,z
x,-y,1/2+z
1/2+x,1/2-y,1/2+z
-x,y,1/2-z
1/2-x,1/2+y,1/2-z
-x,-y,-z
1/2-x,1/2-y,-z

loop_
_atom_site_label
_atom_site_fract_x
_atom_site_fract_y
_atom_site_fract_z
_atom_site_occupancy
_atom_site_U_iso_or_equiv
Ca2 0.00000 0.30130 0.25000 0.50100 0.00550
Na2 0.00000 0.30130 0.25000 0.49900 0.00550
Fe2+1 0.00000 0.90310 0.25000 0.50100 0.00300
Fe3+1 0.00000 0.90310 0.25000 0.49900 0.00300
Si 0.28890 0.09120 0.23400 1.00000 0.00200
O1 0.11580 0.08360 0.14450 1.00000 0.00580
O2 0.35980 0.25250 0.31390 1.00000 0.00570
O3 0.35120 0.01470 0.00260 1.00000 0.00450

loop_
_cod_related_entry_id
_cod_related_entry_database
_cod_related_entry_code
1 AMCSD 0004206
